data_7063460
loop_
_publ_author_name
'Schwitalla, Kevin'
'Clau\&sen, Marie'
'Schmidtmann, Marc'
'Beckhaus, R\"udiger'

_publ_section_title
;
 Syntheses and coordination chemistry of thiosemicarbazone-based titanium
 complexes
;
_journal_issue 42
_journal_name_full 'New Journal of Chemistry'
_journal_page_first 18066
_journal_page_last 18074
_journal_paper_doi 10.1039/D4NJ04061A
_journal_volume 48
_journal_year 2024
_chemical_formula_structural Ti(C20H18)(C20H19)(C7H8N3S2)
_chemical_formula_sum 'C47 H45 N3 S2 Ti'
_chemical_formula_weight 763.88
_space_group_crystal_system monoclinic
_space_group_IT_number 14
_space_group_name_Hall '-P 2yn'
_space_group_name_H-M_alt 'P 1 21/n 1'
_atom_sites_solution_hydrogens difmap
_atom_sites_solution_primary direct
_atom_sites_solution_secondary difmap
_audit_creation_method SHELXL-2019/3
_audit_update_record
;
2024-08-15 deposited with the CCDC.	2024-09-27 downloaded from the CCDC.
;
_cell_angle_alpha 90
_cell_angle_beta 97.4150(15)
_cell_angle_gamma 90
_cell_formula_units_Z 4
_cell_length_a 14.4377(5)
_cell_length_b 12.5870(5)
_cell_length_c 21.9625(8)
_cell_measurement_reflns_used 9314
_cell_measurement_temperature 100(2)
_cell_measurement_theta_max 30.07
_cell_measurement_theta_min 2.47
_cell_volume 3957.8(3)
_computing_cell_refinement 'Bruker SAINT V8.40B'
_computing_data_collection 'Bruker APEX3'
_computing_data_reduction 'Bruker SAINT V8.40B'
_computing_structure_refinement 'SHELXL-2019/2 (Sheldrick, 2019)'
_computing_structure_solution 'SHELXS-2013/1 (Sheldrick, 2013)'
_diffrn_ambient_temperature 100(2)
_diffrn_measured_fraction_theta_full 1.000
_diffrn_measured_fraction_theta_max 1.000
_diffrn_measurement_device_type 'Bruker Photon III CPAD'
_diffrn_measurement_method '\f and \w scans'
_diffrn_radiation_type MoK\a
_diffrn_radiation_wavelength 0.71073
_diffrn_reflns_av_R_equivalents 0.0418
_diffrn_reflns_av_unetI/netI 0.0149
_diffrn_reflns_Laue_measured_fraction_full 1.000
_diffrn_reflns_Laue_measured_fraction_max 1.000
_diffrn_reflns_limit_h_max 20
_diffrn_reflns_limit_h_min -20
_diffrn_reflns_limit_k_max 17
_diffrn_reflns_limit_k_min -17
_diffrn_reflns_limit_l_max 30
_diffrn_reflns_limit_l_min -30
_diffrn_reflns_number 235418
_diffrn_reflns_point_group_measured_fraction_full 1.000
_diffrn_reflns_point_group_measured_fraction_max 1.000
_diffrn_reflns_theta_full 25.242
_diffrn_reflns_theta_max 30.033
_diffrn_reflns_theta_min 1.598
_diffrn_source 'I\mS microfocus'
_exptl_absorpt_coefficient_mu 0.359
_exptl_absorpt_correction_T_max 1.0000
_exptl_absorpt_correction_T_min 0.9392
_exptl_absorpt_correction_type multi-scan
_exptl_absorpt_process_details 'SADABS-2016/2 (Sheldrick)'
_exptl_crystal_colour red
_exptl_crystal_density_diffrn 1.282
_exptl_crystal_description block
_exptl_crystal_F_000 1608
_exptl_crystal_size_max 0.120
_exptl_crystal_size_mid 0.090
_exptl_crystal_size_min 0.050
_refine_diff_density_max 0.435
_refine_diff_density_min -0.317
_refine_diff_density_rms 0.052
_refine_ls_extinction_method none
_refine_ls_goodness_of_fit_ref 1.068
_refine_ls_hydrogen_treatment mixed
_refine_ls_matrix_type full
_refine_ls_number_parameters 487
_refine_ls_number_reflns 11566
_refine_ls_number_restraints 0
_refine_ls_restrained_S_all 1.068
_refine_ls_R_factor_all 0.0394
_refine_ls_R_factor_gt 0.0350
_refine_ls_shift/su_max 0.001
_refine_ls_shift/su_mean 0.000
_refine_ls_structure_factor_coef Fsqd
_refine_ls_weighting_details 'w=1/[\s^2^(Fo^2^)+(0.0450P)^2^+1.9000P] where P=(Fo^2^+2Fc^2^)/3'
_refine_ls_weighting_scheme calc
_refine_ls_wR_factor_gt 0.0909
_refine_ls_wR_factor_ref 0.0939
_reflns_Friedel_coverage 0.000
_reflns_number_gt 10485
_reflns_number_total 11566
_reflns_threshold_expression 'I > 2\s(I)'
_cod_data_source_file d4nj04061a2.cif
_cod_data_source_block Ti2b
_cod_depositor_comments 'Adding full bibliography for 7063456--7063460.cif.'
_cod_original_sg_symbol_H-M 'P 21/n'
_cod_database_code 7063460
_shelx_shelxl_version_number 2019/3
_shelx_space_group_comment
;
The symmetry employed for this shelxl refinement is uniquely defined
by the following loop, which should always be used as a source of
symmetry information in preference to the above space-group names.
They are only intended as comments.
;
_shelx_estimated_absorpt_t_min 0.958
_shelx_estimated_absorpt_t_max 0.982

loop_
_space_group_symop_operation_xyz
'x, y, z'
'-x+1/2, y+1/2, -z+1/2'
'-x, -y, -z'
'x-1/2, -y-1/2, z-1/2'

loop_
_atom_site_label
_atom_site_type_symbol
_atom_site_fract_x
_atom_site_fract_y
_atom_site_fract_z
_atom_site_U_iso_or_equiv
_atom_site_adp_type
_atom_site_occupancy
_atom_site_site_symmetry_order
_atom_site_calc_flag
_atom_site_refinement_flags_posn
_atom_site_refinement_flags_adp
_atom_site_refinement_flags_occupancy
_atom_site_disorder_assembly
_atom_site_disorder_group
Ti1 Ti 0.15194(2) 0.26179(2) 0.08503(2) 0.01498(5) Uani 1 1 d . . . . .
S1 S 0.19008(2) 0.06177(2) 0.09453(2) 0.02072(6) Uani 1 1 d . . . . .
S2 S -0.13955(2) 0.20759(3) 0.27272(2) 0.02740(7) Uani 1 1 d . . . . .
N1 N 0.07389(7) 0.17131(8) 0.14571(4) 0.01910(18) Uani 1 1 d . . . . .
N2 N 0.00648(7) 0.18449(8) 0.18417(4) 0.01994(19) Uani 1 1 d . . . . .
N3 N 0.08334(9) -0.00603(9) 0.17987(5) 0.0263(2) Uani 1 1 d . . . . .
H3 H 0.0402(12) 0.0084(14) 0.2018(8) 0.026(4) Uiso 1 1 d . . . . .
C1 C 0.12380(8) 0.26795(9) -0.01702(5) 0.01692(19) Uani 1 1 d . . . . .
C2 C 0.10348(8) 0.37184(9) 0.00610(5) 0.0174(2) Uani 1 1 d . . . . .
H2 H 0.138190 0.434674 0.001157 0.021 Uiso 1 1 calc R U . . .
C3 C 0.02349(8) 0.36513(9) 0.03734(5) 0.0191(2) Uani 1 1 d . . . . .
H3A H -0.003409 0.421693 0.057705 0.023 Uiso 1 1 calc R U . . .
C4 C -0.00874(8) 0.25952(10) 0.03270(5) 0.0197(2) Uani 1 1 d . . . . .
H4 H -0.062486 0.233261 0.048564 0.024 Uiso 1 1 calc R U . . .
C5 C 0.05120(8) 0.19924(9) 0.00088(5) 0.0185(2) Uani 1 1 d . . . . .
H5 H 0.045233 0.125366 -0.007579 0.022 Uiso 1 1 calc R U . . .
C6 C 0.21477(8) 0.23346(9) -0.02712(5) 0.0179(2) Uani 1 1 d . . . . .
C7 C 0.22979(8) 0.12061(9) -0.04418(5) 0.0187(2) Uani 1 1 d . . . . .
C8 C 0.16259(8) 0.06696(9) -0.08483(5) 0.0206(2) Uani 1 1 d . . . . .
H8 H 0.107905 0.103707 -0.101983 0.025 Uiso 1 1 calc R U . . .
C9 C 0.17431(9) -0.03902(10) -0.10060(6) 0.0230(2) Uani 1 1 d . . . . .
H9 H 0.126710 -0.073508 -0.127380 0.028 Uiso 1 1 calc R U . . .
C10 C 0.25430(9) -0.09530(10) -0.07791(6) 0.0230(2) Uani 1 1 d . . . . .
C11 C 0.32317(9) -0.04089(10) -0.04000(6) 0.0244(2) Uani 1 1 d . . . . .
H11 H 0.379907 -0.076248 -0.025572 0.029 Uiso 1 1 calc R U . . .
C12 C 0.31096(8) 0.06396(10) -0.02274(6) 0.0230(2) Uani 1 1 d . . . . .
H12 H 0.358715 0.097891 0.004192 0.028 Uiso 1 1 calc R U . . .
C13 C 0.26438(10) -0.21232(10) -0.09103(7) 0.0289(3) Uani 1 1 d . . . . .
H13A H 0.227879 -0.253696 -0.064752 0.043 Uiso 1 1 calc R U . . .
H13B H 0.330316 -0.232633 -0.082606 0.043 Uiso 1 1 calc R U . . .
H13C H 0.241476 -0.226512 -0.134226 0.043 Uiso 1 1 calc R U . . .
C14 C 0.28262(8) 0.31389(9) -0.04481(5) 0.0187(2) Uani 1 1 d . . . . .
C15 C 0.37965(8) 0.30645(10) -0.02858(6) 0.0243(2) Uani 1 1 d . . . . .
H15 H 0.404320 0.250821 -0.002082 0.029 Uiso 1 1 calc R U . . .
C16 C 0.44061(9) 0.37859(11) -0.05037(7) 0.0270(3) Uani 1 1 d . . . . .
H16 H 0.505916 0.370702 -0.038629 0.032 Uiso 1 1 calc R U . . .
C17 C 0.40822(9) 0.46200(10) -0.08894(6) 0.0258(2) Uani 1 1 d . . . . .
C18 C 0.31197(9) 0.47176(10) -0.10432(6) 0.0247(2) Uani 1 1 d . . . . .
H18 H 0.287701 0.528865 -0.129819 0.030 Uiso 1 1 calc R U . . .
C19 C 0.25062(8) 0.39943(10) -0.08305(6) 0.0216(2) Uani 1 1 d . . . . .
H19 H 0.185370 0.408095 -0.094683 0.026 Uiso 1 1 calc R U . . .
C20 C 0.47458(11) 0.53783(12) -0.11408(8) 0.0368(3) Uani 1 1 d . . . . .
H20A H 0.483429 0.600601 -0.087563 0.055 Uiso 1 1 calc R U . . .
H20B H 0.448615 0.559563 -0.155642 0.055 Uiso 1 1 calc R U . . .
H20C H 0.534842 0.502650 -0.115370 0.055 Uiso 1 1 calc R U . . .
C21 C 0.20458(8) 0.43009(9) 0.13496(5) 0.0172(2) Uani 1 1 d . . . . .
C22 C 0.27220(8) 0.39291(9) 0.09833(5) 0.0192(2) Uani 1 1 d . . . . .
H22 H 0.289971 0.427874 0.063291 0.023 Uiso 1 1 calc R U . . .
C23 C 0.30860(8) 0.29535(9) 0.12266(6) 0.0215(2) Uani 1 1 d . . . . .
H23 H 0.356121 0.254354 0.107740 0.026 Uiso 1 1 calc R U . . .
C24 C 0.26143(8) 0.26996(9) 0.17321(6) 0.0217(2) Uani 1 1 d . . . . .
H24 H 0.271041 0.208055 0.197972 0.026 Uiso 1 1 calc R U . . .
C25 C 0.19714(8) 0.35288(9) 0.18068(5) 0.0194(2) Uani 1 1 d . . . . .
H25 H 0.156184 0.355860 0.211188 0.023 Uiso 1 1 calc R U . . .
C26 C 0.15971(8) 0.53890(9) 0.12698(5) 0.01709(19) Uani 1 1 d . . . . .
H26 H 0.120420 0.539634 0.086004 0.021 Uiso 1 1 calc R U . . .
C27 C 0.09676(8) 0.56907(9) 0.17461(5) 0.0193(2) Uani 1 1 d . . . . .
C28 C 0.12402(9) 0.55681(10) 0.23764(6) 0.0230(2) Uani 1 1 d . . . . .
H28 H 0.181962 0.523668 0.251697 0.028 Uiso 1 1 calc R U . . .
C29 C 0.06745(10) 0.59249(10) 0.27993(6) 0.0268(3) Uani 1 1 d . . . . .
H29 H 0.086806 0.581994 0.322503 0.032 Uiso 1 1 calc R U . . .
C30 C -0.01699(10) 0.64328(11) 0.26123(7) 0.0296(3) Uani 1 1 d . . . . .
C31 C -0.04316(9) 0.65778(11) 0.19866(7) 0.0290(3) Uani 1 1 d . . . . .
H31 H -0.099814 0.693770 0.184805 0.035 Uiso 1 1 calc R U . . .
C32 C 0.01242(8) 0.62034(10) 0.15593(6) 0.0233(2) Uani 1 1 d . . . . .
H32 H -0.007559 0.629954 0.113356 0.028 Uiso 1 1 calc R U . . .
C33 C -0.07788(12) 0.67937(15) 0.30793(8) 0.0428(4) Uani 1 1 d . . . . .
H33A H -0.108093 0.617590 0.324064 0.064 Uiso 1 1 calc R U . . .
H33B H -0.125707 0.728187 0.288509 0.064 Uiso 1 1 calc R U . . .
H33C H -0.039483 0.715842 0.341652 0.064 Uiso 1 1 calc R U . . .
C34 C 0.23524(8) 0.62346(9) 0.12540(5) 0.0179(2) Uani 1 1 d . . . . .
C35 C 0.31521(9) 0.62465(11) 0.16807(6) 0.0269(3) Uani 1 1 d . . . . .
H35 H 0.324176 0.571044 0.198718 0.032 Uiso 1 1 calc R U . . .
C36 C 0.38203(9) 0.70341(11) 0.16632(6) 0.0286(3) Uani 1 1 d . . . . .
H36 H 0.436231 0.702639 0.195873 0.034 Uiso 1 1 calc R U . . .
C37 C 0.37156(9) 0.78340(10) 0.12237(6) 0.0235(2) Uani 1 1 d . . . . .
C38 C 0.29032(10) 0.78346(11) 0.08104(7) 0.0292(3) Uani 1 1 d . . . . .
H38 H 0.280126 0.838597 0.051392 0.035 Uiso 1 1 calc R U . . .
C39 C 0.22349(9) 0.70400(10) 0.08230(6) 0.0257(2) Uani 1 1 d . . . . .
H39 H 0.168932 0.705156 0.053060 0.031 Uiso 1 1 calc R U . . .
C40 C 0.44665(10) 0.86634(11) 0.11951(7) 0.0324(3) Uani 1 1 d . . . . .
H40A H 0.473347 0.886047 0.161279 0.049 Uiso 1 1 calc R U . . .
H40B H 0.419389 0.929327 0.097904 0.049 Uiso 1 1 calc R U . . .
H40C H 0.495874 0.837395 0.097490 0.049 Uiso 1 1 calc R U . . .
C41 C 0.10885(8) 0.07333(9) 0.14474(5) 0.0198(2) Uani 1 1 d . . . . .
C42 C 0.11708(11) -0.11452(10) 0.17692(7) 0.0323(3) Uani 1 1 d . . . . .
H42A H 0.088571 -0.147790 0.138696 0.048 Uiso 1 1 calc R U . . .
H42B H 0.100246 -0.154885 0.212040 0.048 Uiso 1 1 calc R U . . .
H42C H 0.185154 -0.114010 0.178046 0.048 Uiso 1 1 calc R U . . .
C43 C -0.02853(8) 0.27833(10) 0.18608(5) 0.0201(2) Uani 1 1 d . . . . .
H43 H -0.008044 0.332925 0.161112 0.024 Uiso 1 1 calc R U . . .
C44 C -0.09858(8) 0.30196(10) 0.22565(5) 0.0213(2) Uani 1 1 d . . . . .
C45 C -0.13771(9) 0.39965(10) 0.23364(6) 0.0253(2) Uani 1 1 d . . . . .
H45 H -0.124265 0.461541 0.211624 0.030 Uiso 1 1 calc R U . . .
C46 C -0.20050(10) 0.39800(12) 0.27844(7) 0.0310(3) Uani 1 1 d . . . . .
H46 H -0.233610 0.458581 0.289751 0.037 Uiso 1 1 calc R U . . .
C47 C -0.20779(10) 0.29989(13) 0.30325(6) 0.0321(3) Uani 1 1 d . . . . .
H47 H -0.246337 0.284234 0.334026 0.039 Uiso 1 1 calc R U . . .

loop_
_atom_site_aniso_label
_atom_site_aniso_U_11
_atom_site_aniso_U_22
_atom_site_aniso_U_33
_atom_site_aniso_U_23
_atom_site_aniso_U_13
_atom_site_aniso_U_12
Ti1 0.01509(9) 0.01262(9) 0.01698(9) 0.00134(6) 0.00114(7) -0.00130(6)
S1 0.02377(14) 0.01450(12) 0.02417(14) 0.00190(10) 0.00415(10) 0.00011(10)
S2 0.02869(15) 0.02984(16) 0.02511(15) 0.00456(12) 0.00898(12) -0.00518(12)
N1 0.0215(4) 0.0176(4) 0.0186(4) 0.0010(3) 0.0040(3) -0.0023(3)
N2 0.0210(4) 0.0223(5) 0.0168(4) -0.0003(4) 0.0031(3) -0.0051(4)
N3 0.0357(6) 0.0180(5) 0.0262(5) 0.0048(4) 0.0071(4) -0.0042(4)
C1 0.0177(5) 0.0163(5) 0.0165(5) 0.0010(4) 0.0008(4) -0.0019(4)
C2 0.0180(5) 0.0158(5) 0.0181(5) 0.0021(4) 0.0005(4) 0.0001(4)
C3 0.0172(5) 0.0206(5) 0.0189(5) 0.0010(4) 0.0004(4) 0.0021(4)
C4 0.0149(5) 0.0235(5) 0.0200(5) 0.0021(4) 0.0000(4) -0.0016(4)
C5 0.0176(5) 0.0186(5) 0.0189(5) 0.0008(4) 0.0006(4) -0.0035(4)
C6 0.0177(5) 0.0159(5) 0.0202(5) 0.0005(4) 0.0031(4) -0.0024(4)
C7 0.0195(5) 0.0165(5) 0.0207(5) 0.0005(4) 0.0051(4) -0.0032(4)
C8 0.0205(5) 0.0202(5) 0.0213(5) -0.0009(4) 0.0026(4) -0.0020(4)
C9 0.0246(6) 0.0208(5) 0.0241(6) -0.0036(4) 0.0043(4) -0.0055(4)
C10 0.0262(6) 0.0183(5) 0.0259(6) -0.0017(4) 0.0089(5) -0.0031(4)
C11 0.0225(5) 0.0187(5) 0.0323(6) 0.0006(5) 0.0041(5) 0.0006(4)
C12 0.0212(5) 0.0182(5) 0.0289(6) -0.0005(4) 0.0008(4) -0.0027(4)
C13 0.0318(6) 0.0194(5) 0.0371(7) -0.0050(5) 0.0109(5) -0.0032(5)
C14 0.0194(5) 0.0162(5) 0.0211(5) -0.0010(4) 0.0049(4) -0.0032(4)
C15 0.0202(5) 0.0207(5) 0.0323(6) 0.0025(5) 0.0048(5) -0.0016(4)
C16 0.0201(5) 0.0244(6) 0.0375(7) 0.0000(5) 0.0075(5) -0.0039(4)
C17 0.0268(6) 0.0210(5) 0.0314(6) -0.0015(5) 0.0109(5) -0.0073(5)
C18 0.0283(6) 0.0198(5) 0.0269(6) 0.0029(4) 0.0073(5) -0.0036(4)
C19 0.0213(5) 0.0204(5) 0.0235(5) 0.0013(4) 0.0043(4) -0.0026(4)
C20 0.0329(7) 0.0322(7) 0.0480(9) 0.0055(6) 0.0157(6) -0.0103(6)
C21 0.0165(5) 0.0143(5) 0.0200(5) -0.0004(4) -0.0007(4) -0.0016(4)
C22 0.0167(5) 0.0165(5) 0.0240(5) -0.0002(4) 0.0012(4) -0.0026(4)
C23 0.0162(5) 0.0175(5) 0.0295(6) -0.0011(4) -0.0021(4) 0.0001(4)
C24 0.0225(5) 0.0174(5) 0.0231(5) 0.0019(4) -0.0053(4) 0.0001(4)
C25 0.0209(5) 0.0181(5) 0.0181(5) 0.0004(4) -0.0014(4) -0.0024(4)
C26 0.0179(5) 0.0142(4) 0.0186(5) -0.0002(4) 0.0001(4) -0.0006(4)
C27 0.0195(5) 0.0151(5) 0.0233(5) -0.0023(4) 0.0025(4) -0.0027(4)
C28 0.0254(6) 0.0196(5) 0.0236(6) -0.0030(4) 0.0019(4) -0.0032(4)
C29 0.0330(6) 0.0243(6) 0.0242(6) -0.0060(5) 0.0072(5) -0.0093(5)
C30 0.0281(6) 0.0262(6) 0.0370(7) -0.0114(5) 0.0134(5) -0.0101(5)
C31 0.0202(5) 0.0265(6) 0.0409(7) -0.0066(5) 0.0060(5) -0.0014(5)
C32 0.0200(5) 0.0209(5) 0.0288(6) -0.0019(4) 0.0023(4) -0.0020(4)
C33 0.0374(8) 0.0466(9) 0.0487(9) -0.0189(7) 0.0216(7) -0.0099(7)
C34 0.0194(5) 0.0145(5) 0.0195(5) -0.0009(4) 0.0017(4) -0.0009(4)
C35 0.0272(6) 0.0262(6) 0.0250(6) 0.0075(5) -0.0047(5) -0.0081(5)
C36 0.0259(6) 0.0317(7) 0.0263(6) 0.0019(5) -0.0041(5) -0.0100(5)
C37 0.0256(6) 0.0168(5) 0.0287(6) -0.0032(4) 0.0060(5) -0.0039(4)
C38 0.0297(6) 0.0215(6) 0.0359(7) 0.0105(5) 0.0019(5) -0.0025(5)
C39 0.0228(6) 0.0241(6) 0.0287(6) 0.0074(5) -0.0022(5) -0.0015(5)
C40 0.0334(7) 0.0226(6) 0.0418(8) -0.0016(5) 0.0076(6) -0.0101(5)
C41 0.0234(5) 0.0166(5) 0.0186(5) 0.0019(4) -0.0002(4) -0.0040(4)
C42 0.0417(8) 0.0166(5) 0.0383(7) 0.0077(5) 0.0038(6) -0.0029(5)
C43 0.0209(5) 0.0221(5) 0.0175(5) 0.0003(4) 0.0029(4) -0.0049(4)
C44 0.0210(5) 0.0245(6) 0.0187(5) 0.0001(4) 0.0038(4) -0.0060(4)
C45 0.0251(6) 0.0246(6) 0.0269(6) -0.0027(5) 0.0058(5) -0.0045(5)
C46 0.0270(6) 0.0352(7) 0.0324(7) -0.0091(6) 0.0099(5) -0.0024(5)
C47 0.0281(6) 0.0430(8) 0.0275(6) -0.0038(6) 0.0122(5) -0.0066(6)

loop_
_atom_type_symbol
_atom_type_description
_atom_type_scat_dispersion_real
_atom_type_scat_dispersion_imag
_atom_type_scat_source
C C 0.0033 0.0016 'International Tables Vol C Tables 4.2.6.8 and 6.1.1.4'
H H 0.0000 0.0000 'International Tables Vol C Tables 4.2.6.8 and 6.1.1.4'
N N 0.0061 0.0033 'International Tables Vol C Tables 4.2.6.8 and 6.1.1.4'
S S 0.1246 0.1234 'International Tables Vol C Tables 4.2.6.8 and 6.1.1.4'
Ti Ti 0.2776 0.4457 'International Tables Vol C Tables 4.2.6.8 and 6.1.1.4'

loop_
_geom_angle_atom_site_label_1
_geom_angle_atom_site_label_2
_geom_angle_atom_site_label_3
_geom_angle
_geom_angle_site_symmetry_1
_geom_angle_site_symmetry_3
_geom_angle_publ_flag
N1 Ti1 C1 126.39(4) . . ?
N1 Ti1 C2 131.13(4) . . ?
C1 Ti1 C2 37.62(4) . . ?
N1 Ti1 C5 89.39(4) . . ?
C1 Ti1 C5 37.01(4) . . ?
C2 Ti1 C5 59.99(4) . . ?
N1 Ti1 C24 82.17(4) . . ?
C1 Ti1 C24 147.98(4) . . ?
C2 Ti1 C24 135.89(4) . . ?
C5 Ti1 C24 162.79(4) . . ?
N1 Ti1 C23 115.53(4) . . ?
C1 Ti1 C23 113.01(4) . . ?
C2 Ti1 C23 110.45(4) . . ?
C5 Ti1 C23 144.45(4) . . ?
C24 Ti1 C23 35.10(4) . . ?
N1 Ti1 C22 135.53(4) . . ?
C1 Ti1 C22 97.73(4) . . ?
C2 Ti1 C22 79.52(4) . . ?
C5 Ti1 C22 134.34(4) . . ?
C24 Ti1 C22 57.65(4) . . ?
C23 Ti1 C22 34.75(4) . . ?
N1 Ti1 C3 96.85(4) . . ?
C1 Ti1 C3 60.67(4) . . ?
C2 Ti1 C3 35.40(4) . . ?
C5 Ti1 C3 57.91(4) . . ?
C24 Ti1 C3 137.84(4) . . ?
C23 Ti1 C3 135.59(4) . . ?
C22 Ti1 C3 100.85(4) . . ?
N1 Ti1 C25 79.53(4) . . ?
C1 Ti1 C25 148.76(4) . . ?
C2 Ti1 C25 113.56(4) . . ?
C5 Ti1 C25 157.15(4) . . ?
C24 Ti1 C25 34.78(4) . . ?
C23 Ti1 C25 57.73(4) . . ?
C22 Ti1 C25 56.83(4) . . ?
C3 Ti1 C25 103.32(4) . . ?
N1 Ti1 C4 75.38(4) . . ?
C1 Ti1 C4 59.34(4) . . ?
C2 Ti1 C4 57.78(4) . . ?
C5 Ti1 C4 33.97(4) . . ?
C24 Ti1 C4 152.36(4) . . ?
C23 Ti1 C4 168.12(4) . . ?
C22 Ti1 C4 134.01(4) . . ?
C3 Ti1 C4 33.75(4) . . ?
C25 Ti1 C4 123.22(4) . . ?
N1 Ti1 C21 109.41(4) . . ?
C1 Ti1 C21 115.11(4) . . ?
C2 Ti1 C21 82.03(4) . . ?
C5 Ti1 C21 140.16(4) . . ?
C24 Ti1 C21 57.05(4) . . ?
C23 Ti1 C21 57.26(4) . . ?
C22 Ti1 C21 34.08(4) . . ?
C3 Ti1 C21 84.51(4) . . ?
C25 Ti1 C21 33.68(4) . . ?
C4 Ti1 C21 115.98(4) . . ?
N1 Ti1 S1 63.99(3) . . ?
C1 Ti1 S1 97.16(3) . . ?
C2 Ti1 S1 134.62(3) . . ?
C5 Ti1 S1 80.77(3) . . ?
C24 Ti1 S1 82.04(3) . . ?
C23 Ti1 S1 87.78(3) . . ?
C22 Ti1 S1 121.39(3) . . ?
C3 Ti1 S1 135.32(3) . . ?
C25 Ti1 S1 111.29(3) . . ?
C4 Ti1 S1 101.87(3) . . ?
C21 Ti1 S1 138.92(3) . . ?
C41 S1 Ti1 79.21(4) . . ?
C47 S2 C44 91.52(7) . . ?
C41 N1 N2 114.81(10) . . ?
C41 N1 Ti1 104.32(7) . . ?
N2 N1 Ti1 140.81(8) . . ?
C43 N2 N1 116.21(10) . . ?
C41 N3 C42 123.70(12) . . ?
C41 N3 H3 116.1(12) . . ?
C42 N3 H3 119.8(12) . . ?
C6 C1 C2 124.18(10) . . ?
C6 C1 C5 124.88(10) . . ?
C2 C1 C5 104.91(9) . . ?
C6 C1 Ti1 95.39(7) . . ?
C2 C1 Ti1 72.37(6) . . ?
C5 C1 Ti1 75.58(6) . . ?
C3 C2 C1 109.29(10) . . ?
C3 C2 Ti1 77.48(6) . . ?
C1 C2 Ti1 70.01(6) . . ?
C3 C2 H2 125.4 . . ?
C1 C2 H2 125.4 . . ?
Ti1 C2 H2 118.9 . . ?
C4 C3 C2 107.64(10) . . ?
C4 C3 Ti1 75.45(7) . . ?
C2 C3 Ti1 67.12(6) . . ?
C4 C3 H3A 126.2 . . ?
C2 C3 H3A 126.2 . . ?
Ti1 C3 H3A 122.8 . . ?
C5 C4 C3 109.10(10) . . ?
C5 C4 Ti1 68.46(6) . . ?
C3 C4 Ti1 70.80(6) . . ?
C5 C4 H4 125.4 . . ?
C3 C4 H4 125.4 . . ?
Ti1 C4 H4 126.9 . . ?
C4 C5 C1 109.03(10) . . ?
C4 C5 Ti1 77.58(7) . . ?
C1 C5 Ti1 67.41(6) . . ?
C4 C5 H5 125.5 . . ?
C1 C5 H5 125.5 . . ?
Ti1 C5 H5 121.1 . . ?
C1 C6 C7 119.67(10) . . ?
C1 C6 C14 118.78(10) . . ?
C7 C6 C14 117.27(10) . . ?
C12 C7 C8 116.65(11) . . ?
C12 C7 C6 122.87(10) . . ?
C8 C7 C6 120.45(10) . . ?
C9 C8 C7 121.48(11) . . ?
C9 C8 H8 119.3 . . ?
C7 C8 H8 119.3 . . ?
C10 C9 C8 121.34(11) . . ?
C10 C9 H9 119.3 . . ?
C8 C9 H9 119.3 . . ?
C9 C10 C11 117.36(11) . . ?
C9 C10 C13 121.60(12) . . ?
C11 C10 C13 120.97(12) . . ?
C12 C11 C10 121.61(12) . . ?
C12 C11 H11 119.2 . . ?
C10 C11 H11 119.2 . . ?
C11 C12 C7 121.44(11) . . ?
C11 C12 H12 119.3 . . ?
C7 C12 H12 119.3 . . ?
C10 C13 H13A 109.5 . . ?
C10 C13 H13B 109.5 . . ?
H13A C13 H13B 109.5 . . ?
C10 C13 H13C 109.5 . . ?
H13A C13 H13C 109.5 . . ?
H13B C13 H13C 109.5 . . ?
C15 C14 C19 116.29(10) . . ?
C15 C14 C6 123.72(11) . . ?
C19 C14 C6 119.86(10) . . ?
C16 C15 C14 121.61(12) . . ?
C16 C15 H15 119.2 . . ?
C14 C15 H15 119.2 . . ?
C17 C16 C15 121.58(12) . . ?
C17 C16 H16 119.2 . . ?
C15 C16 H16 119.2 . . ?
C16 C17 C18 117.44(11) . . ?
C16 C17 C20 121.42(12) . . ?
C18 C17 C20 121.14(13) . . ?
C19 C18 C17 121.27(12) . . ?
C19 C18 H18 119.4 . . ?
C17 C18 H18 119.4 . . ?
C18 C19 C14 121.78(11) . . ?
C18 C19 H19 119.1 . . ?
C14 C19 H19 119.1 . . ?
C17 C20 H20A 109.5 . . ?
C17 C20 H20B 109.5 . . ?
H20A C20 H20B 109.5 . . ?
C17 C20 H20C 109.5 . . ?
H20A C20 H20C 109.5 . . ?
H20B C20 H20C 109.5 . . ?
C25 C21 C22 107.26(10) . . ?
C25 C21 C26 129.34(10) . . ?
C22 C21 C26 123.11(10) . . ?
C25 C21 Ti1 71.14(6) . . ?
C22 C21 Ti1 70.10(6) . . ?
C26 C21 Ti1 128.59(7) . . ?
C23 C22 C21 108.71(10) . . ?
C23 C22 Ti1 71.00(6) . . ?
C21 C22 Ti1 75.81(6) . . ?
C23 C22 H22 125.6 . . ?
C21 C22 H22 125.6 . . ?
Ti1 C22 H22 119.3 . . ?
C24 C23 C22 107.49(10) . . ?
C24 C23 Ti1 72.25(7) . . ?
C22 C23 Ti1 74.24(6) . . ?
C24 C23 H23 126.3 . . ?
C22 C23 H23 126.3 . . ?
Ti1 C23 H23 119.2 . . ?
C23 C24 C25 108.24(10) . . ?
C23 C24 Ti1 72.66(7) . . ?
C25 C24 Ti1 75.28(7) . . ?
C23 C24 H24 125.9 . . ?
C25 C24 H24 125.9 . . ?
Ti1 C24 H24 118.1 . . ?
C21 C25 C24 108.25(10) . . ?
C21 C25 Ti1 75.18(6) . . ?
C24 C25 Ti1 69.94(7) . . ?
C21 C25 H25 125.9 . . ?
C24 C25 H25 125.9 . . ?
Ti1 C25 H25 120.7 . . ?
C21 C26 C27 115.52(9) . . ?
C21 C26 C34 109.68(9) . . ?
C27 C26 C34 109.49(9) . . ?
C21 C26 H26 107.3 . . ?
C27 C26 H26 107.3 . . ?
C34 C26 H26 107.3 . . ?
C32 C27 C28 117.82(11) . . ?
C32 C27 C26 119.41(11) . . ?
C28 C27 C26 122.48(10) . . ?
C29 C28 C27 120.80(12) . . ?
C29 C28 H28 119.6 . . ?
C27 C28 H28 119.6 . . ?
C28 C29 C30 121.34(12) . . ?
C28 C29 H29 119.3 . . ?
C30 C29 H29 119.3 . . ?
C31 C30 C29 117.94(12) . . ?
C31 C30 C33 121.76(14) . . ?
C29 C30 C33 120.30(14) . . ?
C30 C31 C32 121.00(13) . . ?
C30 C31 H31 119.5 . . ?
C32 C31 H31 119.5 . . ?
C27 C32 C31 121.08(12) . . ?
C27 C32 H32 119.5 . . ?
C31 C32 H32 119.5 . . ?
C30 C33 H33A 109.5 . . ?
C30 C33 H33B 109.5 . . ?
H33A C33 H33B 109.5 . . ?
C30 C33 H33C 109.5 . . ?
H33A C33 H33C 109.5 . . ?
H33B C33 H33C 109.5 . . ?
C39 C34 C35 118.14(11) . . ?
C39 C34 C26 120.11(10) . . ?
C35 C34 C26 121.70(10) . . ?
C36 C35 C34 120.60(12) . . ?
C36 C35 H35 119.7 . . ?
C34 C35 H35 119.7 . . ?
C35 C36 C37 121.56(12) . . ?
C35 C36 H36 119.2 . . ?
C37 C36 H36 119.2 . . ?
C38 C37 C36 117.51(11) . . ?
C38 C37 C40 121.50(12) . . ?
C36 C37 C40 120.98(12) . . ?
C37 C38 C39 121.07(12) . . ?
C37 C38 H38 119.5 . . ?
C39 C38 H38 119.5 . . ?
C34 C39 C38 121.08(12) . . ?
C34 C39 H39 119.5 . . ?
C38 C39 H39 119.5 . . ?
C37 C40 H40A 109.5 . . ?
C37 C40 H40B 109.5 . . ?
H40A C40 H40B 109.5 . . ?
C37 C40 H40C 109.5 . . ?
H40A C40 H40C 109.5 . . ?
H40B C40 H40C 109.5 . . ?
N1 C41 N3 123.12(11) . . ?
N1 C41 S1 112.33(8) . . ?
N3 C41 S1 124.55(10) . . ?
N3 C42 H42A 109.5 . . ?
N3 C42 H42B 109.5 . . ?
H42A C42 H42B 109.5 . . ?
N3 C42 H42C 109.5 . . ?
H42A C42 H42C 109.5 . . ?
H42B C42 H42C 109.5 . . ?
N2 C43 C44 121.07(11) . . ?
N2 C43 H43 119.5 . . ?
C44 C43 H43 119.5 . . ?
C45 C44 C43 126.26(11) . . ?
C45 C44 S2 111.14(9) . . ?
C43 C44 S2 122.53(10) . . ?
C44 C45 C46 112.63(12) . . ?
C44 C45 H45 123.7 . . ?
C46 C45 H45 123.7 . . ?
C47 C46 C45 112.34(13) . . ?
C47 C46 H46 123.8 . . ?
C45 C46 H46 123.8 . . ?
C46 C47 S2 112.37(10) . . ?
C46 C47 H47 123.8 . . ?
S2 C47 H47 123.8 . . ?

loop_
_geom_bond_atom_site_label_1
_geom_bond_atom_site_label_2
_geom_bond_distance
_geom_bond_site_symmetry_2
_geom_bond_publ_flag
Ti1 N1 2.1750(10) . ?
Ti1 C1 2.2268(11) . ?
Ti1 C2 2.2583(11) . ?
Ti1 C5 2.3360(11) . ?
Ti1 C24 2.3388(12) . ?
Ti1 C23 2.3441(11) . ?
Ti1 C22 2.3860(11) . ?
Ti1 C3 2.3930(11) . ?
Ti1 C25 2.4081(11) . ?
Ti1 C4 2.4526(11) . ?
Ti1 C21 2.4601(11) . ?
Ti1 S1 2.5798(4) . ?
S1 C41 1.7165(12) . ?
S2 C47 1.7148(15) . ?
S2 C44 1.7285(12) . ?
N1 C41 1.3338(15) . ?
N1 N2 1.3785(13) . ?
N2 C43 1.2876(16) . ?
N3 C41 1.3423(15) . ?
N3 C42 1.4541(17) . ?
N3 H3 0.854(17) . ?
C1 C6 1.4275(15) . ?
C1 C2 1.4464(15) . ?
C1 C5 1.4518(15) . ?
C2 C3 1.4199(16) . ?
C2 H2 0.9500 . ?
C3 C4 1.4078(16) . ?
C3 H3A 0.9500 . ?
C4 C5 1.4032(16) . ?
C4 H4 0.9500 . ?
C5 H5 0.9500 . ?
C6 C7 1.4921(16) . ?
C6 C14 1.4945(15) . ?
C7 C12 1.4004(17) . ?
C7 C8 1.4038(16) . ?
C8 C9 1.3939(16) . ?
C8 H8 0.9500 . ?
C9 C10 1.3911(18) . ?
C9 H9 0.9500 . ?
C10 C11 1.3918(18) . ?
C10 C13 1.5115(17) . ?
C11 C12 1.3906(17) . ?
C11 H11 0.9500 . ?
C12 H12 0.9500 . ?
C13 H13A 0.9800 . ?
C13 H13B 0.9800 . ?
C13 H13C 0.9800 . ?
C14 C15 1.4033(16) . ?
C14 C19 1.4064(16) . ?
C15 C16 1.3917(17) . ?
C15 H15 0.9500 . ?
C16 C17 1.3915(19) . ?
C16 H16 0.9500 . ?
C17 C18 1.3924(18) . ?
C17 C20 1.5068(17) . ?
C18 C19 1.3922(16) . ?
C18 H18 0.9500 . ?
C19 H19 0.9500 . ?
C20 H20A 0.9800 . ?
C20 H20B 0.9800 . ?
C20 H20C 0.9800 . ?
C21 C25 1.4113(16) . ?
C21 C22 1.4221(16) . ?
C21 C26 1.5155(15) . ?
C22 C23 1.4133(16) . ?
C22 H22 0.9500 . ?
C23 C24 1.4120(18) . ?
C23 H23 0.9500 . ?
C24 C25 1.4202(17) . ?
C24 H24 0.9500 . ?
C25 H25 0.9500 . ?
C26 C27 1.5199(16) . ?
C26 C34 1.5275(15) . ?
C26 H26 1.0000 . ?
C27 C32 1.3924(16) . ?
C27 C28 1.3980(17) . ?
C28 C29 1.3883(17) . ?
C28 H28 0.9500 . ?
C29 C30 1.391(2) . ?
C29 H29 0.9500 . ?
C30 C31 1.389(2) . ?
C30 C33 1.5046(19) . ?
C31 C32 1.3932(18) . ?
C31 H31 0.9500 . ?
C32 H32 0.9500 . ?
C33 H33A 0.9800 . ?
C33 H33B 0.9800 . ?
C33 H33C 0.9800 . ?
C34 C39 1.3824(16) . ?
C34 C35 1.3900(16) . ?
C35 C36 1.3874(17) . ?
C35 H35 0.9500 . ?
C36 C37 1.3895(18) . ?
C36 H36 0.9500 . ?
C37 C38 1.3874(19) . ?
C37 C40 1.5121(17) . ?
C38 C39 1.3924(18) . ?
C38 H38 0.9500 . ?
C39 H39 0.9500 . ?
C40 H40A 0.9800 . ?
C40 H40B 0.9800 . ?
C40 H40C 0.9800 . ?
C42 H42A 0.9800 . ?
C42 H42B 0.9800 . ?
C42 H42C 0.9800 . ?
C43 C44 1.4468(16) . ?
C43 H43 0.9500 . ?
C44 C45 1.3738(18) . ?
C45 C46 1.4215(18) . ?
C45 H45 0.9500 . ?
C46 C47 1.359(2) . ?
C46 H46 0.9500 . ?
C47 H47 0.9500 . ?

loop_
_geom_torsion_atom_site_label_1
_geom_torsion_atom_site_label_2
_geom_torsion_atom_site_label_3
_geom_torsion_atom_site_label_4
_geom_torsion
_geom_torsion_site_symmetry_1
_geom_torsion_site_symmetry_2
_geom_torsion_site_symmetry_3
_geom_torsion_site_symmetry_4
_geom_torsion_publ_flag
C41 N1 N2 C43 179.96(10) . . . . ?
Ti1 N1 N2 C43 3.52(17) . . . . ?
C6 C1 C2 C3 -152.64(11) . . . . ?
C5 C1 C2 C3 1.03(12) . . . . ?
Ti1 C1 C2 C3 -68.18(8) . . . . ?
C6 C1 C2 Ti1 -84.45(10) . . . . ?
C5 C1 C2 Ti1 69.21(7) . . . . ?
C1 C2 C3 C4 -1.80(13) . . . . ?
Ti1 C2 C3 C4 -65.14(8) . . . . ?
C1 C2 C3 Ti1 63.34(7) . . . . ?
C2 C3 C4 C5 1.88(13) . . . . ?
Ti1 C3 C4 C5 -57.85(8) . . . . ?
C2 C3 C4 Ti1 59.73(8) . . . . ?
C3 C4 C5 C1 -1.25(13) . . . . ?
Ti1 C4 C5 C1 -60.52(7) . . . . ?
C3 C4 C5 Ti1 59.28(8) . . . . ?
C6 C1 C5 C4 153.55(11) . . . . ?
C2 C1 C5 C4 0.13(12) . . . . ?
Ti1 C1 C5 C4 67.05(8) . . . . ?
C6 C1 C5 Ti1 86.50(11) . . . . ?
C2 C1 C5 Ti1 -66.92(7) . . . . ?
C2 C1 C6 C7 172.95(10) . . . . ?
C5 C1 C6 C7 24.46(17) . . . . ?
Ti1 C1 C6 C7 100.63(10) . . . . ?
C2 C1 C6 C14 -30.89(16) . . . . ?
C5 C1 C6 C14 -179.38(10) . . . . ?
Ti1 C1 C6 C14 -103.21(10) . . . . ?
C1 C6 C7 C12 -142.71(12) . . . . ?
C14 C6 C7 C12 60.77(15) . . . . ?
C1 C6 C7 C8 39.28(16) . . . . ?
C14 C6 C7 C8 -117.24(12) . . . . ?
C12 C7 C8 C9 3.02(17) . . . . ?
C6 C7 C8 C9 -178.85(11) . . . . ?
C7 C8 C9 C10 -1.68(18) . . . . ?
C8 C9 C10 C11 -1.49(18) . . . . ?
C8 C9 C10 C13 175.42(12) . . . . ?
C9 C10 C11 C12 3.24(19) . . . . ?
C13 C10 C11 C12 -173.69(12) . . . . ?
C10 C11 C12 C7 -1.9(2) . . . . ?
C8 C7 C12 C11 -1.28(18) . . . . ?
C6 C7 C12 C11 -179.36(11) . . . . ?
C1 C6 C14 C15 148.53(12) . . . . ?
C7 C6 C14 C15 -54.74(16) . . . . ?
C1 C6 C14 C19 -35.65(16) . . . . ?
C7 C6 C14 C19 121.08(12) . . . . ?
C19 C14 C15 C16 -1.37(18) . . . . ?
C6 C14 C15 C16 174.58(12) . . . . ?
C14 C15 C16 C17 0.5(2) . . . . ?
C15 C16 C17 C18 0.9(2) . . . . ?
C15 C16 C17 C20 -177.99(13) . . . . ?
C16 C17 C18 C19 -1.41(19) . . . . ?
C20 C17 C18 C19 177.53(13) . . . . ?
C17 C18 C19 C14 0.49(19) . . . . ?
C15 C14 C19 C18 0.91(18) . . . . ?
C6 C14 C19 C18 -175.22(11) . . . . ?
C25 C21 C22 C23 -2.08(13) . . . . ?
C26 C21 C22 C23 172.34(10) . . . . ?
Ti1 C21 C22 C23 -63.89(8) . . . . ?
C25 C21 C22 Ti1 61.80(8) . . . . ?
C26 C21 C22 Ti1 -123.78(10) . . . . ?
C21 C22 C23 C24 1.93(13) . . . . ?
Ti1 C22 C23 C24 -65.10(8) . . . . ?
C21 C22 C23 Ti1 67.03(8) . . . . ?
C22 C23 C24 C25 -1.03(13) . . . . ?
Ti1 C23 C24 C25 -67.47(8) . . . . ?
C22 C23 C24 Ti1 66.43(8) . . . . ?
C22 C21 C25 C24 1.43(13) . . . . ?
C26 C21 C25 C24 -172.53(11) . . . . ?
Ti1 C21 C25 C24 62.56(8) . . . . ?
C22 C21 C25 Ti1 -61.13(8) . . . . ?
C26 C21 C25 Ti1 124.91(11) . . . . ?
C23 C24 C25 C21 -0.25(13) . . . . ?
Ti1 C24 C25 C21 -65.98(8) . . . . ?
C23 C24 C25 Ti1 65.72(8) . . . . ?
C25 C21 C26 C27 -0.72(16) . . . . ?
C22 C21 C26 C27 -173.83(10) . . . . ?
Ti1 C21 C26 C27 96.14(11) . . . . ?
C25 C21 C26 C34 123.57(12) . . . . ?
C22 C21 C26 C34 -49.54(14) . . . . ?
Ti1 C21 C26 C34 -139.58(8) . . . . ?
C21 C26 C27 C32 -138.18(11) . . . . ?
C34 C26 C27 C32 97.44(12) . . . . ?
C21 C26 C27 C28 48.23(15) . . . . ?
C34 C26 C27 C28 -76.15(13) . . . . ?
C32 C27 C28 C29 1.52(17) . . . . ?
C26 C27 C28 C29 175.21(11) . . . . ?
C27 C28 C29 C30 -1.29(19) . . . . ?
C28 C29 C30 C31 -0.24(19) . . . . ?
C28 C29 C30 C33 178.85(13) . . . . ?
C29 C30 C31 C32 1.50(19) . . . . ?
C33 C30 C31 C32 -177.59(13) . . . . ?
C28 C27 C32 C31 -0.27(18) . . . . ?
C26 C27 C32 C31 -174.16(11) . . . . ?
C30 C31 C32 C27 -1.25(19) . . . . ?
C21 C26 C34 C39 135.99(12) . . . . ?
C27 C26 C34 C39 -96.28(13) . . . . ?
C21 C26 C34 C35 -46.59(15) . . . . ?
C27 C26 C34 C35 81.13(14) . . . . ?
C39 C34 C35 C36 -1.4(2) . . . . ?
C26 C34 C35 C36 -178.86(12) . . . . ?
C34 C35 C36 C37 0.1(2) . . . . ?
C35 C36 C37 C38 1.7(2) . . . . ?
C35 C36 C37 C40 -177.66(13) . . . . ?
C36 C37 C38 C39 -2.3(2) . . . . ?
C40 C37 C38 C39 177.08(13) . . . . ?
C35 C34 C39 C38 0.8(2) . . . . ?
C26 C34 C39 C38 178.32(12) . . . . ?
C37 C38 C39 C34 1.0(2) . . . . ?
N2 N1 C41 N3 -2.23(17) . . . . ?
Ti1 N1 C41 N3 175.44(10) . . . . ?
N2 N1 C41 S1 178.43(8) . . . . ?
Ti1 N1 C41 S1 -3.89(9) . . . . ?
C42 N3 C41 N1 176.58(12) . . . . ?
C42 N3 C41 S1 -4.17(19) . . . . ?
Ti1 S1 C41 N1 3.23(8) . . . . ?
Ti1 S1 C41 N3 -176.09(11) . . . . ?
N1 N2 C43 C44 -178.88(10) . . . . ?
N2 C43 C44 C45 176.84(12) . . . . ?
N2 C43 C44 S2 0.20(16) . . . . ?
C47 S2 C44 C45 -0.56(10) . . . . ?
C47 S2 C44 C43 176.52(11) . . . . ?
C43 C44 C45 C46 -176.48(12) . . . . ?
S2 C44 C45 C46 0.48(14) . . . . ?
C44 C45 C46 C47 -0.10(18) . . . . ?
C45 C46 C47 S2 -0.34(17) . . . . ?
C44 S2 C47 C46 0.52(12) . . . . ?
